data_4503726
loop_
_publ_author_name
'Chen, Xiao-Li'
'Zhang, Bo'
'Hu, Huai-Ming'
'Fu, Feng'
'Wu, Xing-Long'
'Qin, Ting'
'Yang, Meng-Lin'
'Xue, Gang-Lin'
'Wang, Ji-Wu'

_publ_section_title
;
 Three Novel Heterobimetallic Cd/Zn&#x2212;Na Coordination Polymers:
 Syntheses, Crystal Structure, and Luminescence
;
_journal_issue 10
_journal_name_full 'Crystal Growth &amp; Design'
_journal_page_first 3706
_journal_paper_doi 10.1021/cg8003257
_journal_volume 8
_journal_year 2008
_chemical_formula_sum 'C32 H25 Cd3 Na2 O24.5'
_chemical_formula_weight 1184.70
_chemical_name_systematic
;

 ?

;
_space_group_IT_number 2
_symmetry_cell_setting triclinic
_symmetry_space_group_name_Hall '-P 1'
_symmetry_space_group_name_H-M 'P -1'
_atom_sites_solution_hydrogens geom
_atom_sites_solution_primary direct
_atom_sites_solution_secondary difmap
_audit_creation_method SHELXL-97
_cell_angle_alpha 104.344(5)
_cell_angle_beta 97.349(6)
_cell_angle_gamma 105.907(6)
_cell_formula_units_Z 2
_cell_length_a 8.649(4)
_cell_length_b 14.763(6)
_cell_length_c 16.033(7)
_cell_measurement_reflns_used 1933
_cell_measurement_temperature 296(2)
_cell_measurement_theta_max 23.05
_cell_measurement_theta_min 2.29
_cell_volume 1864.8(14)
_computing_cell_refinement 'Bruker SMART'
_computing_data_collection 'Bruker SMART'
_computing_data_reduction 'Bruker SAINT'
_computing_molecular_graphics 'Bruker SHELXTL'
_computing_publication_material 'Bruker SHELXTL'
_computing_structure_refinement 'SHELXL-97 (Sheldrick, 1997)'
_computing_structure_solution 'SHELXS-97 (Sheldrick, 1990)'
_diffrn_ambient_temperature 296(2)
_diffrn_measured_fraction_theta_full 0.967
_diffrn_measured_fraction_theta_max 0.967
_diffrn_measurement_device_type 'CCD area detector'
_diffrn_measurement_method 'phi and omega scans'
_diffrn_radiation_monochromator graphite
_diffrn_radiation_source 'fine-focus sealed tube'
_diffrn_radiation_type MoK\a
_diffrn_radiation_wavelength 0.71073
_diffrn_reflns_av_R_equivalents 0.0375
_diffrn_reflns_av_sigmaI/netI 0.0863
_diffrn_reflns_limit_h_max 10
_diffrn_reflns_limit_h_min -10
_diffrn_reflns_limit_k_max 17
_diffrn_reflns_limit_k_min -16
_diffrn_reflns_limit_l_max 18
_diffrn_reflns_limit_l_min -19
_diffrn_reflns_number 9176
_diffrn_reflns_theta_full 25.05
_diffrn_reflns_theta_max 25.05
_diffrn_reflns_theta_min 1.34
_diffrn_standards_decay_% 0
_diffrn_standards_interval_count 0
_diffrn_standards_interval_time 0
_diffrn_standards_number 0
_exptl_absorpt_coefficient_mu 1.818
_exptl_absorpt_correction_T_max 0.890
_exptl_absorpt_correction_T_min 0.793
_exptl_absorpt_correction_type multi-scan
_exptl_absorpt_process_details sadabs
_exptl_crystal_colour colourless
_exptl_crystal_density_diffrn 2.110
_exptl_crystal_density_method 'not measured'
_exptl_crystal_description block
_exptl_crystal_F_000 1158
_exptl_crystal_size_max 0.12
_exptl_crystal_size_mid 0.10
_exptl_crystal_size_min 0.06
_refine_diff_density_max 1.956
_refine_diff_density_min -1.241
_refine_diff_density_rms 0.227
_refine_ls_extinction_method none
_refine_ls_goodness_of_fit_ref 1.070
_refine_ls_hydrogen_treatment constr
_refine_ls_matrix_type full
_refine_ls_number_parameters 559
_refine_ls_number_reflns 6393
_refine_ls_number_restraints 6
_refine_ls_restrained_S_all 1.069
_refine_ls_R_factor_all 0.0980
_refine_ls_R_factor_gt 0.0734
_refine_ls_shift/su_max 0.000
_refine_ls_shift/su_mean 0.000
_refine_ls_structure_factor_coef Fsqd
_refine_ls_weighting_details 'calc w=1/[\s^2^(Fo^2^)+(0.0410P)^2^+55.8551P] where P=(Fo^2^+2Fc^2^)/3'
_refine_ls_weighting_scheme calc
_refine_ls_wR_factor_gt 0.1818
_refine_ls_wR_factor_ref 0.1961
_reflns_number_gt 4633
_reflns_number_total 6393
_reflns_threshold_expression >2sigma(I)
_cod_data_source_file cg8003257_si_004.cif
_cod_data_source_block nwh006
_cod_depositor_comments
;
The following automatic conversions were performed:

'_symmetry_cell_setting' value 'Triclinic' changed to 'triclinic'
according to /home/saulius/struct/CIF-dictionaries/cif_core.dic
dictionary named 'cif_core.dic' version 2.4.1 from 2010-06-29.

Automatic conversion script
Id: cif_fix_values 1715 2011-07-08 13:25:40Z adriana 
;
_cod_original_cell_volume 1864.7(14)
_cod_original_sg_symbol_H-M P-1
_cod_original_formula_sum 'C32 H25 Cd3 Na2 O24.50'
_cod_database_code 4503726

loop_
_symmetry_equiv_pos_as_xyz
'x, y, z'
'-x, -y, -z'

loop_
_atom_site_label
_atom_site_type_symbol
_atom_site_fract_x
_atom_site_fract_y
_atom_site_fract_z
_atom_site_U_iso_or_equiv
_atom_site_adp_type
_atom_site_occupancy
_atom_site_symmetry_multiplicity
_atom_site_calc_flag
_atom_site_refinement_flags
Cd1 Cd 0.76379(12) 0.46542(7) -0.00184(6) 0.0258(3) Uani 1 1 d .
Cd2 Cd 0.32799(13) 0.81269(7) 0.13929(6) 0.0268(3) Uani 1 1 d .
Cd3 Cd 0.74416(12) 0.04198(7) 0.56738(6) 0.0243(3) Uani 1 1 d .
Na1 Na 0.7687(8) 0.7647(5) 0.1317(4) 0.0494(16) Uani 1 1 d .
Na2 Na 0.6051(7) 0.8754(4) 0.3519(3) 0.0370(13) Uani 1 1 d .
O1 O 0.5882(13) 0.4378(7) 0.0860(6) 0.038(2) Uani 1 1 d .
O2 O 0.7309(13) 0.5951(7) 0.1229(7) 0.038(2) Uani 1 1 d .
O3 O 0.4340(12) 0.6458(7) 0.1190(5) 0.031(2) Uani 1 1 d .
O4 O 0.4162(12) 0.7467(7) 0.2416(6) 0.029(2) Uani 1 1 d .
O5 O 0.5784(14) 0.4254(6) 0.4018(6) 0.040(3) Uani 1 1 d .
O6 O 0.5249(15) 0.1089(8) 0.5139(6) 0.043(3) Uani 1 1 d .
O7 O 0.7345(12) 0.1080(7) 0.4502(6) 0.036(2) Uani 1 1 d .
O8 O 0.4134(11) -0.0383(6) 0.3268(6) 0.027(2) Uani 1 1 d .
O9 O 0.3354(13) -0.0302(7) 0.1918(6) 0.037(2) Uani 1 1 d .
O10 O 0.9793(13) 0.4806(7) -0.1031(7) 0.041(3) Uani 1 1 d .
O11 O 0.8197(13) 0.5737(8) -0.0787(6) 0.041(3) Uani 1 1 d .
O12 O 1.1877(12) 0.6829(6) 0.0083(6) 0.030(2) Uani 1 1 d .
O13 O 1.2801(19) 0.8317(8) -0.0038(7) 0.070(4) Uani 1 1 d .
O14 O 0.9196(14) 0.5923(6) -0.4014(6) 0.039(3) Uani 1 1 d .
O15 O 0.8515(12) 0.9229(7) -0.3952(6) 0.034(2) Uani 1 1 d .
O16 O 0.8229(11) 0.9262(6) -0.5323(6) 0.026(2) Uani 1 1 d .
O17 O 1.0591(11) 0.8400(6) -0.6689(6) 0.030(2) Uani 1 1 d .
O18 O 0.7858(11) 0.7869(6) -0.7078(6) 0.028(2) Uani 1 1 d .
C1 C 0.6317(17) 0.5260(10) 0.1370(8) 0.028(3) Uani 1 1 d .
C2 C 0.5677(16) 0.5376(8) 0.2222(8) 0.022(3) Uani 1 1 d .
C3 C 0.5964(17) 0.4771(9) 0.2702(9) 0.030(3) Uani 1 1 d .
H3 H 0.6480 0.4312 0.2490 0.036 Uiso 1 1 calc R
C4 C 0.5483(18) 0.4840(9) 0.3518(8) 0.027(3) Uani 1 1 d .
C5 C 0.4810(17) 0.5547(9) 0.3851(8) 0.027(3) Uani 1 1 d .
H5 H 0.4547 0.5619 0.4403 0.033 Uiso 1 1 calc R
C6 C 0.4519(18) 0.6157(10) 0.3362(9) 0.031(3) Uani 1 1 d .
H6 H 0.4035 0.6628 0.3588 0.037 Uiso 1 1 calc R
C7 C 0.4927(15) 0.6089(9) 0.2541(8) 0.021(3) Uani 1 1 d .
C8 C 0.4430(15) 0.6709(8) 0.2007(8) 0.020(3) Uani 1 1 d .
C9 C 0.6011(17) 0.1247(9) 0.4548(8) 0.026(3) Uani 1 1 d .
C10 C 0.5376(14) 0.1725(9) 0.3914(8) 0.020(3) Uani 1 1 d .
C11 C 0.5829(17) 0.2748(9) 0.4212(9) 0.026(3) Uani 1 1 d .
H11 H 0.6494 0.3097 0.4766 0.031 Uiso 1 1 calc R
C12 C 0.5260(18) 0.3243(9) 0.3656(8) 0.028(3) Uani 1 1 d .
C13 C 0.4240(19) 0.2736(10) 0.2843(8) 0.033(3) Uani 1 1 d .
H13 H 0.3829 0.3072 0.2496 0.039 Uiso 1 1 calc R
C14 C 0.3835(17) 0.1718(10) 0.2549(9) 0.032(3) Uani 1 1 d .
H14 H 0.3160 0.1372 0.1997 0.038 Uiso 1 1 calc R
C15 C 0.4434(16) 0.1200(9) 0.3078(8) 0.021(3) Uani 1 1 d .
C16 C 0.3934(16) 0.0093(9) 0.2741(8) 0.023(3) Uani 1 1 d .
C17 C 0.9327(17) 0.5521(10) -0.1123(9) 0.030(3) Uani 1 1 d .
C18 C 1.0066(16) 0.6122(9) -0.1689(8) 0.025(3) Uani 1 1 d .
C19 C 0.9387(18) 0.5772(10) -0.2587(9) 0.031(3) Uani 1 1 d .
H19 H 0.8564 0.5165 -0.2821 0.037 Uiso 1 1 calc R
C20 C 0.9950(18) 0.6339(9) -0.3138(8) 0.027(3) Uani 1 1 d .
C21 C 1.1199(17) 0.7237(10) -0.2798(9) 0.030(3) Uani 1 1 d .
H21A H 1.1571 0.7615 -0.3161 0.036 Uiso 1 1 calc R
C22 C 1.1882(18) 0.7556(11) -0.1899(9) 0.035(3) Uani 1 1 d .
H22A H 1.2736 0.8149 -0.1668 0.042 Uiso 1 1 calc R
C23 C 1.1338(17) 0.7025(9) -0.1342(8) 0.027(3) Uani 1 1 d .
C24 C 1.2089(18) 0.7426(10) -0.0379(9) 0.031(3) Uani 1 1 d .
C25 C 0.8512(15) 0.8847(9) -0.4739(8) 0.021(3) Uani 1 1 d .
C26 C 0.8858(15) 0.7899(9) -0.5001(8) 0.023(3) Uani 1 1 d .
C27 C 0.8886(17) 0.7370(10) -0.4390(9) 0.029(3) Uani 1 1 d .
H27 H 0.8668 0.7612 -0.3840 0.034 Uiso 1 1 calc R
C28 C 0.9228(18) 0.6506(10) -0.4592(8) 0.028(3) Uani 1 1 d .
C29 C 0.9536(18) 0.6125(10) -0.5394(9) 0.032(3) Uani 1 1 d .
H29 H 0.9771 0.5533 -0.5522 0.038 Uiso 1 1 calc R
C30 C 0.9495(17) 0.6634(9) -0.6028(8) 0.026(3) Uani 1 1 d .
H30 H 0.9724 0.6384 -0.6574 0.032 Uiso 1 1 calc R
C31 C 0.9115(15) 0.7509(9) -0.5843(8) 0.023(3) Uani 1 1 d .
C32 C 0.9134(16) 0.7970(9) -0.6560(8) 0.024(3) Uani 1 1 d .
O19 O 0.0649(12) 0.7529(8) 0.1672(7) 0.043(3) Uani 1 1 d .
O20 O 0.6099(13) 0.8829(8) 0.1380(7) 0.043(3) Uani 1 1 d .
O21 O 0.974(2) 0.9356(16) 0.1477(17) 0.143(8) Uani 1 1 d .
O22 O 0.6987(18) 0.7301(9) -0.0273(8) 0.067(4) Uani 1 1 d .
O23 O 0.7907(15) 1.0084(9) 0.2948(8) 0.058(3) Uani 1 1 d .
O24 O 0.674(4) 0.9642(18) 0.0060(15) 0.186(12) Uani 1 1 d U
O25 O 0.056(7) 0.100(4) 0.063(3) 0.16(2) Uani 0.50 1 d P

loop_
_atom_site_aniso_label
_atom_site_aniso_U_11
_atom_site_aniso_U_22
_atom_site_aniso_U_33
_atom_site_aniso_U_23
_atom_site_aniso_U_13
_atom_site_aniso_U_12
Cd1 0.0324(6) 0.0252(5) 0.0210(5) 0.0082(4) 0.0089(4) 0.0084(4)
Cd2 0.0338(6) 0.0230(5) 0.0211(5) 0.0070(4) 0.0009(4) 0.0071(4)
Cd3 0.0288(6) 0.0247(5) 0.0214(5) 0.0076(4) 0.0044(4) 0.0111(4)
Na1 0.054(4) 0.054(4) 0.049(4) 0.022(3) 0.013(3) 0.025(3)
Na2 0.041(3) 0.039(3) 0.028(3) 0.003(2) -0.001(3) 0.017(3)
O1 0.049(7) 0.028(5) 0.029(5) 0.000(4) 0.013(5) 0.007(5)
O2 0.044(6) 0.042(6) 0.046(6) 0.031(5) 0.030(5) 0.017(5)
O3 0.040(6) 0.037(5) 0.015(5) 0.010(4) 0.004(4) 0.008(4)
O4 0.034(6) 0.032(5) 0.024(5) 0.010(4) 0.003(4) 0.014(4)
O5 0.080(8) 0.017(5) 0.023(5) 0.011(4) 0.005(5) 0.015(5)
O6 0.073(8) 0.044(6) 0.031(5) 0.026(5) 0.023(6) 0.029(6)
O7 0.024(5) 0.051(6) 0.040(6) 0.017(5) 0.005(5) 0.019(5)
O8 0.026(5) 0.015(4) 0.040(5) 0.006(4) 0.011(4) 0.006(4)
O9 0.058(7) 0.024(5) 0.029(5) 0.006(4) -0.001(5) 0.017(5)
O10 0.054(7) 0.031(5) 0.043(6) 0.019(5) 0.003(5) 0.017(5)
O11 0.048(7) 0.049(6) 0.030(5) 0.018(5) 0.016(5) 0.012(5)
O12 0.047(6) 0.029(5) 0.019(5) 0.008(4) 0.007(4) 0.019(4)
O13 0.118(12) 0.028(6) 0.029(6) 0.002(5) -0.014(7) -0.010(7)
O14 0.076(8) 0.020(5) 0.016(5) 0.005(4) -0.001(5) 0.013(5)
O15 0.045(6) 0.040(6) 0.023(5) 0.011(4) 0.012(5) 0.019(5)
O16 0.027(5) 0.026(5) 0.023(5) 0.011(4) -0.005(4) 0.006(4)
O17 0.023(5) 0.029(5) 0.031(5) 0.006(4) 0.009(4) -0.003(4)
O18 0.021(5) 0.029(5) 0.028(5) 0.008(4) 0.001(4) 0.002(4)
C1 0.037(8) 0.033(8) 0.018(6) 0.008(6) 0.012(6) 0.015(6)
C2 0.031(7) 0.014(6) 0.020(6) 0.004(5) 0.007(6) 0.005(5)
C3 0.031(8) 0.023(7) 0.035(8) 0.007(6) 0.004(6) 0.011(6)
C4 0.044(9) 0.019(6) 0.024(7) 0.007(5) 0.012(6) 0.016(6)
C5 0.044(9) 0.020(6) 0.014(6) 0.003(5) 0.005(6) 0.007(6)
C6 0.042(9) 0.026(7) 0.030(7) 0.010(6) 0.015(7) 0.015(6)
C7 0.020(7) 0.024(6) 0.018(6) 0.012(5) 0.001(5) 0.001(5)
C8 0.027(7) 0.007(5) 0.024(7) 0.007(5) 0.004(5) 0.000(5)
C9 0.037(8) 0.013(6) 0.027(7) 0.009(5) 0.002(6) 0.006(6)
C10 0.015(6) 0.023(6) 0.022(6) 0.014(5) 0.006(5) 0.000(5)
C11 0.031(8) 0.015(6) 0.035(7) 0.013(5) 0.011(6) 0.005(5)
C12 0.050(9) 0.019(6) 0.018(6) 0.008(5) 0.010(6) 0.012(6)
C13 0.056(10) 0.028(7) 0.022(7) 0.019(6) 0.005(7) 0.016(7)
C14 0.032(8) 0.035(8) 0.023(7) 0.009(6) 0.001(6) 0.006(6)
C15 0.028(7) 0.019(6) 0.020(6) 0.008(5) 0.000(5) 0.012(5)
C16 0.025(7) 0.017(6) 0.022(7) 0.008(5) -0.001(5) -0.002(5)
C17 0.028(8) 0.031(7) 0.025(7) 0.009(6) 0.005(6) 0.002(6)
C18 0.028(7) 0.023(7) 0.028(7) 0.013(6) 0.003(6) 0.010(6)
C19 0.040(9) 0.031(7) 0.025(7) 0.012(6) 0.010(6) 0.012(6)
C20 0.049(9) 0.027(7) 0.011(6) 0.007(5) 0.004(6) 0.019(6)
C21 0.028(8) 0.033(8) 0.033(8) 0.021(6) 0.010(6) 0.008(6)
C22 0.038(9) 0.038(8) 0.029(8) 0.022(6) 0.009(7) 0.002(7)
C23 0.038(8) 0.028(7) 0.015(6) 0.012(5) 0.005(6) 0.007(6)
C24 0.035(8) 0.033(8) 0.025(7) 0.010(6) 0.008(6) 0.010(6)
C25 0.017(6) 0.022(6) 0.022(7) 0.005(5) -0.002(5) 0.006(5)
C26 0.021(7) 0.026(7) 0.021(6) 0.007(5) 0.005(5) 0.005(5)
C27 0.037(8) 0.032(7) 0.024(7) 0.011(6) 0.012(6) 0.017(6)
C28 0.039(8) 0.033(7) 0.018(6) 0.016(6) 0.001(6) 0.015(6)
C29 0.048(9) 0.021(7) 0.025(7) 0.004(6) 0.006(7) 0.011(6)
C30 0.039(8) 0.031(7) 0.006(6) 0.007(5) 0.002(5) 0.006(6)
C31 0.016(6) 0.031(7) 0.020(6) 0.006(5) 0.005(5) 0.006(5)
C32 0.024(7) 0.029(7) 0.012(6) -0.004(5) -0.001(5) 0.008(6)
O19 0.023(6) 0.056(7) 0.037(6) 0.004(5) 0.008(5) -0.001(5)
O20 0.041(6) 0.045(6) 0.050(7) 0.018(5) 0.018(5) 0.015(5)
O21 0.062(12) 0.139(18) 0.12(2) 0.066(17) 0.020(14) 0.004(11)
O22 0.085(10) 0.055(8) 0.053(8) 0.017(6) 0.012(7) 0.008(7)
O23 0.056(8) 0.059(8) 0.050(7) 0.001(6) 0.010(6) 0.015(6)
O24 0.32(4) 0.16(2) 0.141(19) 0.124(17) 0.09(2) 0.08(2)
O25 0.22(6) 0.18(5) 0.15(4) 0.11(4) 0.05(4) 0.10(4)

loop_
_atom_type_symbol
_atom_type_description
_atom_type_scat_dispersion_real
_atom_type_scat_dispersion_imag
_atom_type_scat_source
C C 0.0033 0.0016 'International Tables Vol C Tables 4.2.6.8 and 6.1.1.4'
H H 0.0000 0.0000 'International Tables Vol C Tables 4.2.6.8 and 6.1.1.4'
O O 0.0106 0.0060 'International Tables Vol C Tables 4.2.6.8 and 6.1.1.4'
Cd Cd -0.8075 1.2024 'International Tables Vol C Tables 4.2.6.8 and 6.1.1.4'
Na Na 0.0362 0.0249 'International Tables Vol C Tables 4.2.6.8 and 6.1.1.4'

loop_
_geom_angle_atom_site_label_1
_geom_angle_atom_site_label_2
_geom_angle_atom_site_label_3
_geom_angle
_geom_angle_site_symmetry_1
_geom_angle_site_symmetry_3
O1 Cd1 O11 133.2(4) . .
O1 Cd1 O3 89.2(3) . 2_665
O11 Cd1 O3 90.9(3) . 2_665
O1 Cd1 O12 91.1(3) . 2_765
O11 Cd1 O12 134.1(3) . 2_765
O3 Cd1 O12 76.4(3) 2_665 2_765
O1 Cd1 O10 100.0(4) . 2_765
O11 Cd1 O10 100.5(4) . 2_765
O3 Cd1 O10 153.3(3) 2_665 2_765
O12 Cd1 O10 78.4(3) 2_765 2_765
O1 Cd1 O2 54.9(3) . .
O11 Cd1 O2 90.5(3) . .
O3 Cd1 O2 128.4(3) 2_665 .
O12 Cd1 O2 131.9(3) 2_765 .
O10 Cd1 O2 76.1(3) 2_765 .
O1 Cd1 O10 173.6(3) . .
O11 Cd1 O10 53.2(3) . .
O3 Cd1 O10 90.2(3) 2_665 .
O12 Cd1 O10 82.5(3) 2_765 .
O10 Cd1 O10 77.8(4) 2_765 .
O2 Cd1 O10 129.5(3) . .
O9 Cd2 O4 114.9(3) 1_565 .
O9 Cd2 O19 92.0(4) 1_565 .
O4 Cd2 O19 86.4(4) . .
O9 Cd2 O12 134.5(3) 1_565 1_455
O4 Cd2 O12 108.5(3) . 1_455
O19 Cd2 O12 77.2(3) . 1_455
O9 Cd2 O13 87.1(4) 1_565 1_455
O4 Cd2 O13 155.3(4) . 1_455
O19 Cd2 O13 104.9(5) . 1_455
O12 Cd2 O13 54.9(3) 1_455 1_455
O9 Cd2 O20 84.5(4) 1_565 .
O4 Cd2 O20 86.6(3) . .
O19 Cd2 O20 170.1(4) . .
O12 Cd2 O20 111.8(3) 1_455 .
O13 Cd2 O20 84.3(4) 1_455 .
O9 Cd2 C24 111.1(4) 1_565 1_455
O4 Cd2 C24 134.0(4) . 1_455
O19 Cd2 C24 91.6(4) . 1_455
O12 Cd2 C24 28.0(3) 1_455 1_455
O13 Cd2 C24 26.9(4) 1_455 1_455
O20 Cd2 C24 98.3(4) . 1_455
O17 Cd3 O8 87.4(3) 2_765 2_656
O17 Cd3 O7 102.1(3) 2_765 .
O8 Cd3 O7 130.8(3) 2_656 .
O17 Cd3 O16 117.3(3) 2_765 1_546
O8 Cd3 O16 136.1(3) 2_656 1_546
O7 Cd3 O16 81.6(3) . 1_546
O17 Cd3 O15 90.0(3) 2_765 1_546
O8 Cd3 O15 91.5(3) 2_656 1_546
O7 Cd3 O15 135.8(3) . 1_546
O16 Cd3 O15 55.5(3) 1_546 1_546
O17 Cd3 O6 110.1(4) 2_765 .
O8 Cd3 O6 77.6(3) 2_656 .
O7 Cd3 O6 53.7(3) . .
O16 Cd3 O6 120.2(3) 1_546 .
O15 Cd3 O6 156.3(4) 1_546 .
O17 Cd3 O6 163.3(3) 2_765 2_656
O8 Cd3 O6 76.7(3) 2_656 2_656
O7 Cd3 O6 92.3(3) . 2_656
O16 Cd3 O6 72.8(3) 1_546 2_656
O15 Cd3 O6 85.3(3) 1_546 2_656
O6 Cd3 O6 71.8(4) . 2_656
O17 Cd3 C25 107.0(4) 2_765 1_546
O8 Cd3 C25 113.3(3) 2_656 1_546
O7 Cd3 C25 109.6(4) . 1_546
O16 Cd3 C25 28.2(3) 1_546 1_546
O15 Cd3 C25 27.6(3) 1_546 1_546
O6 Cd3 C25 141.8(4) . 1_546
O6 Cd3 C25 75.3(3) 2_656 1_546
O17 Cd3 Na2 150.0(2) 2_765 1_545
O8 Cd3 Na2 122.4(2) 2_656 1_545
O7 Cd3 Na2 62.3(3) . 1_545
O16 Cd3 Na2 39.4(2) 1_546 1_545
O15 Cd3 Na2 86.3(2) 1_546 1_545
O6 Cd3 Na2 82.2(3) . 1_545
O6 Cd3 Na2 45.7(2) 2_656 1_545
C25 Cd3 Na2 60.8(3) 1_546 1_545
O17 Cd3 Na2 95.0(3) 2_765 2_666
O8 Cd3 Na2 36.9(2) 2_656 2_666
O7 Cd3 Na2 94.0(2) . 2_666
O16 Cd3 Na2 147.6(2) 1_546 2_666
O15 Cd3 Na2 127.4(2) 1_546 2_666
O6 Cd3 Na2 41.4(2) . 2_666
O6 Cd3 Na2 75.4(2) 2_656 2_666
C25 Cd3 Na2 142.8(3) 1_546 2_666
Na2 Cd3 Na2 110.72(10) 1_545 2_666
O2 Na1 O22 93.3(4) . .
O2 Na1 O20 140.6(5) . .
O22 Na1 O20 85.7(5) . .
O2 Na1 O18 84.1(4) . 1_556
O22 Na1 O18 169.6(5) . 1_556
O20 Na1 O18 89.9(4) . 1_556
O2 Na1 O21 146.9(6) . .
O22 Na1 O21 91.2(7) . .
O20 Na1 O21 72.4(6) . .
O18 Na1 O21 96.5(7) 1_556 .
O2 Na1 O19 74.5(4) . 1_655
O22 Na1 O19 105.9(5) . 1_655
O20 Na1 O19 143.4(4) . 1_655
O18 Na1 O19 83.2(4) 1_556 1_655
O21 Na1 O19 72.8(6) . 1_655
O2 Na1 O3 64.6(3) . .
O22 Na1 O3 86.9(4) . .
O20 Na1 O3 76.0(4) . .
O18 Na1 O3 82.9(3) 1_556 .
O21 Na1 O3 148.4(6) . .
O19 Na1 O3 137.8(4) 1_655 .
O16 Na2 O4 148.0(4) 1_556 .
O16 Na2 O8 126.4(4) 1_556 1_565
O4 Na2 O8 83.6(4) . 1_565
O16 Na2 O18 77.8(4) 1_556 1_556
O4 Na2 O18 79.9(3) . 1_556
O8 Na2 O18 147.8(4) 1_565 1_556
O16 Na2 O6 75.9(4) 1_556 2_666
O4 Na2 O6 105.7(4) . 2_666
O8 Na2 O6 75.5(3) 1_565 2_666
O18 Na2 O6 135.7(4) 1_556 2_666
O16 Na2 O23 84.6(4) 1_556 .
O4 Na2 O23 113.7(4) . .
O8 Na2 O23 81.6(4) 1_565 .
O18 Na2 O23 80.0(4) 1_556 .
O6 Na2 O23 131.4(4) 2_666 .
O16 Na2 Cd3 40.7(2) 1_556 1_565
O4 Na2 Cd3 153.9(3) . 1_565
O8 Na2 Cd3 87.3(3) 1_565 1_565
O18 Na2 Cd3 118.4(3) 1_556 1_565
O6 Na2 Cd3 48.3(3) 2_666 1_565
O23 Na2 Cd3 88.9(3) . 1_565
O16 Na2 Cd3 108.6(3) 1_556 2_666
O4 Na2 Cd3 89.8(3) . 2_666
O8 Na2 Cd3 35.2(2) 1_565 2_666
O18 Na2 Cd3 167.6(3) 1_556 2_666
O6 Na2 Cd3 40.9(2) 2_666 2_666
O23 Na2 Cd3 110.8(3) . 2_666
Cd3 Na2 Cd3 69.28(10) 1_565 2_666
C1 O1 Cd1 97.1(8) . .
C1 O2 Na1 138.8(9) . .
C1 O2 Cd1 85.1(8) . .
Na1 O2 Cd1 127.0(4) . .
C8 O3 Cd1 133.5(8) . 2_665
C8 O3 Na1 94.2(8) . .
Cd1 O3 Na1 132.0(4) 2_665 .
C8 O4 Cd2 106.5(7) . .
C8 O4 Na2 124.9(8) . .
Cd2 O4 Na2 106.5(4) . .
C4 O5 C12 120.1(10) . .
C9 O6 Cd3 87.4(8) . .
C9 O6 Na2 165.4(9) . 2_666
Cd3 O6 Na2 97.7(3) . 2_666
C9 O6 Cd3 105.4(9) . 2_656
Cd3 O6 Cd3 108.2(4) . 2_656
Na2 O6 Cd3 86.0(4) 2_666 2_656
C9 O7 Cd3 96.6(8) . .
C16 O8 Cd3 118.9(8) . 2_656
C16 O8 Na2 133.1(8) . 1_545
Cd3 O8 Na2 107.9(4) 2_656 1_545
C16 O9 Cd2 115.3(8) . 1_545
C17 O10 Cd1 112.0(9) . 2_765
C17 O10 Cd1 83.0(8) . .
Cd1 O10 Cd1 102.2(4) 2_765 .
C17 O11 Cd1 101.2(9) . .
C24 O12 Cd1 135.3(8) . 2_765
C24 O12 Cd2 91.4(8) . 1_655
Cd1 O12 Cd2 114.7(4) 2_765 1_655
C24 O13 Cd2 92.3(9) . 1_655
C20 O14 C28 121.0(10) . .
C25 O15 Cd3 91.1(7) . 1_564
C25 O16 Na2 129.1(8) . 1_554
C25 O16 Cd3 91.4(7) . 1_564
Na2 O16 Cd3 99.9(4) 1_554 1_564
C32 O17 Cd3 124.3(7) . 2_765
C32 O18 Na2 116.2(8) . 1_554
C32 O18 Na1 123.4(8) . 1_554
Na2 O18 Na1 112.6(4) 1_554 1_554
O2 C1 O1 122.5(11) . .
O2 C1 C2 122.1(12) . .
O1 C1 C2 115.1(11) . .
C3 C2 C7 120.5(11) . .
C3 C2 C1 115.4(11) . .
C7 C2 C1 123.9(11) . .
C2 C3 C4 120.4(12) . .
C2 C3 H3 119.8 . .
C4 C3 H3 119.8 . .
C5 C4 O5 118.7(11) . .
C5 C4 C3 119.8(12) . .
O5 C4 C3 121.4(11) . .
C4 C5 C6 119.5(12) . .
C4 C5 H5 120.2 . .
C6 C5 H5 120.2 . .
C5 C6 C7 122.2(12) . .
C5 C6 H6 118.9 . .
C7 C6 H6 118.9 . .
C6 C7 C2 117.4(11) . .
C6 C7 C8 119.3(11) . .
C2 C7 C8 123.0(11) . .
O4 C8 O3 123.6(11) . .
O4 C8 C7 117.0(11) . .
O3 C8 C7 119.4(11) . .
O7 C9 O6 122.2(12) . .
O7 C9 C10 118.6(11) . .
O6 C9 C10 119.1(12) . .
C15 C10 C11 121.3(11) . .
C15 C10 C9 123.2(11) . .
C11 C10 C9 115.5(11) . .
C10 C11 C12 118.5(12) . .
C10 C11 H11 120.8 . .
C12 C11 H11 120.8 . .
C13 C12 O5 125.0(11) . .
C13 C12 C11 121.5(12) . .
O5 C12 C11 113.5(11) . .
C12 C13 C14 119.1(12) . .
C12 C13 H13 120.4 . .
C14 C13 H13 120.4 . .
C13 C14 C15 120.8(12) . .
C13 C14 H14 119.6 . .
C15 C14 H14 119.6 . .
C10 C15 C14 118.6(11) . .
C10 C15 C16 122.2(10) . .
C14 C15 C16 119.0(11) . .
O8 C16 O9 123.8(11) . .
O8 C16 C15 119.2(11) . .
O9 C16 C15 117.0(10) . .
O11 C17 O10 122.5(12) . .
O11 C17 C18 117.0(12) . .
O10 C17 C18 120.5(12) . .
C19 C18 C23 120.0(12) . .
C19 C18 C17 117.2(12) . .
C23 C18 C17 122.7(11) . .
C18 C19 C20 119.6(13) . .
C18 C19 H19 120.2 . .
C20 C19 H19 120.2 . .
O14 C20 C21 124.5(11) . .
O14 C20 C19 114.9(12) . .
C21 C20 C19 120.6(12) . .
C20 C21 C22 118.3(12) . .
C20 C21 H21A 120.9 . .
C22 C21 H21A 120.9 . .
C23 C22 C21 122.3(13) . .
C23 C22 H22A 118.8 . .
C21 C22 H22A 118.8 . .
C22 C23 C18 119.0(12) . .
C22 C23 C24 119.5(12) . .
C18 C23 C24 121.4(11) . .
O13 C24 O12 121.4(13) . .
O13 C24 C23 120.6(12) . .
O12 C24 C23 117.8(12) . .
O13 C24 Cd2 60.8(8) . 1_655
O12 C24 Cd2 60.6(7) . 1_655
C23 C24 Cd2 176.7(10) . 1_655
O15 C25 O16 121.0(11) . .
O15 C25 C26 119.7(11) . .
O16 C25 C26 119.3(11) . .
O15 C25 Cd3 61.3(6) . 1_564
O16 C25 Cd3 60.5(6) . 1_564
C26 C25 Cd3 172.1(9) . 1_564
C27 C26 C31 119.4(11) . .
C27 C26 C25 118.4(11) . .
C31 C26 C25 122.2(11) . .
C28 C27 C26 120.7(12) . .
C28 C27 H27 119.7 . .
C26 C27 H27 119.7 . .
C29 C28 C27 121.3(12) . .
C29 C28 O14 115.9(11) . .
C27 C28 O14 122.7(11) . .
C28 C29 C30 119.4(12) . .
C28 C29 H29 120.3 . .
C30 C29 H29 120.3 . .
C31 C30 C29 120.3(11) . .
C31 C30 H30 119.8 . .
C29 C30 H30 119.8 . .
C30 C31 C26 118.8(11) . .
C30 C31 C32 114.7(10) . .
C26 C31 C32 126.3(11) . .
O18 C32 O17 121.0(11) . .
O18 C32 C31 122.4(12) . .
O17 C32 C31 116.2(11) . .
Cd2 O19 Na1 140.6(5) . 1_455
Cd2 O20 Na1 113.6(4) . .

loop_
_geom_bond_atom_site_label_1
_geom_bond_atom_site_label_2
_geom_bond_distance
_geom_bond_site_symmetry_2
Cd1 O1 2.224(9) .
Cd1 O11 2.238(10) .
Cd1 O3 2.294(9) 2_665
Cd1 O12 2.320(8) 2_765
Cd1 O10 2.410(11) 2_765
Cd1 O2 2.509(10) .
Cd1 O10 2.624(11) .
Cd2 O9 2.243(9) 1_565
Cd2 O4 2.258(9) .
Cd2 O19 2.348(10) .
Cd2 O12 2.374(9) 1_455
Cd2 O13 2.378(11) 1_455
Cd2 O20 2.379(11) .
Cd2 C24 2.723(13) 1_455
Cd3 O17 2.201(9) 2_765
Cd3 O8 2.310(9) 2_656
Cd3 O7 2.324(10) .
Cd3 O16 2.345(9) 1_546
Cd3 O15 2.364(9) 1_546
Cd3 O6 2.517(11) .
Cd3 O6 2.649(12) 2_656
Cd3 C25 2.695(12) 1_546
Cd3 Na2 3.541(6) 1_545
Cd3 Na2 3.811(6) 2_666
Na1 O2 2.400(11) .
Na1 O22 2.433(14) .
Na1 O20 2.489(12) .
Na1 O18 2.491(11) 1_556
Na1 O21 2.58(2) .
Na1 O19 2.615(12) 1_655
Na1 O3 2.896(12) .
Na2 O16 2.281(10) 1_556
Na2 O4 2.302(11) .
Na2 O8 2.402(10) 1_565
Na2 O18 2.439(10) 1_556
Na2 O6 2.542(11) 2_666
Na2 O23 2.609(14) .
Na2 Cd3 3.541(6) 1_565
Na2 Cd3 3.811(6) 2_666
O1 C1 1.277(16) .
O2 C1 1.229(16) .
O3 C8 1.255(14) .
O3 Cd1 2.294(9) 2_665
O4 C8 1.246(14) .
O5 C4 1.368(15) .
O5 C12 1.379(15) .
O6 C9 1.255(16) .
O6 Na2 2.542(11) 2_666
O6 Cd3 2.649(12) 2_656
O7 C9 1.251(16) .
O8 C16 1.249(15) .
O8 Cd3 2.310(9) 2_656
O8 Na2 2.402(10) 1_545
O9 C16 1.273(15) .
O9 Cd2 2.243(9) 1_545
O10 C17 1.262(16) .
O10 Cd1 2.410(11) 2_765
O11 C17 1.252(17) .
O12 C24 1.277(15) .
O12 Cd1 2.320(8) 2_765
O12 Cd2 2.374(9) 1_655
O13 C24 1.233(17) .
O13 Cd2 2.378(11) 1_655
O14 C20 1.375(15) .
O14 C28 1.410(14) .
O15 C25 1.248(14) .
O15 Cd3 2.364(9) 1_564
O16 C25 1.272(14) .
O16 Na2 2.281(10) 1_554
O16 Cd3 2.345(9) 1_564
O17 C32 1.314(15) .
O17 Cd3 2.201(9) 2_765
O18 C32 1.243(15) .
O18 Na2 2.439(10) 1_554
O18 Na1 2.491(11) 1_554
C1 C2 1.527(16) .
C2 C3 1.365(18) .
C2 C7 1.408(17) .
C3 C4 1.412(18) .
C3 H3 0.9300 .
C4 C5 1.360(17) .
C5 C6 1.383(18) .
C5 H5 0.9300 .
C6 C7 1.392(17) .
C6 H6 0.9300 .
C7 C8 1.506(16) .
C9 C10 1.502(16) .
C10 C15 1.386(17) .
C10 C11 1.390(17) .
C11 C12 1.407(17) .
C11 H11 0.9300 .
C12 C13 1.377(19) .
C13 C14 1.386(18) .
C13 H13 0.9300 .
C14 C15 1.414(17) .
C14 H14 0.9300 .
C15 C16 1.505(16) .
C17 C18 1.503(17) .
C18 C19 1.390(18) .
C18 C23 1.403(18) .
C19 C20 1.405(17) .
C19 H19 0.9300 .
C20 C21 1.388(19) .
C21 C22 1.394(19) .
C21 H21A 0.9300 .
C22 C23 1.373(17) .
C22 H22A 0.9300 .
C23 C24 1.495(18) .
C24 Cd2 2.723(13) 1_655
C25 C26 1.481(17) .
C25 Cd3 2.695(12) 1_564
C26 C27 1.397(17) .
C26 C31 1.402(16) .
C27 C28 1.360(18) .
C27 H27 0.9300 .
C28 C29 1.360(18) .
C29 C30 1.410(17) .
C29 H29 0.9300 .
C30 C31 1.389(18) .
C30 H30 0.9300 .
C31 C32 1.474(17) .
O19 Na1 2.615(12) 1_455

loop_
_geom_torsion_atom_site_label_1
_geom_torsion_atom_site_label_2
_geom_torsion_atom_site_label_3
_geom_torsion_atom_site_label_4
_geom_torsion
_geom_torsion_site_symmetry_1
_geom_torsion_site_symmetry_4
O11 Cd1 O1 C1 -53.1(10) . .
O3 Cd1 O1 C1 -143.5(9) 2_665 .
O12 Cd1 O1 C1 140.1(8) 2_765 .
O10 Cd1 O1 C1 61.7(9) 2_765 .
O2 Cd1 O1 C1 -3.3(8) . .
O10 Cd1 O1 C1 132(3) . .
O22 Na1 O2 C1 -106.9(14) . .
O20 Na1 O2 C1 -19.5(18) . .
O18 Na1 O2 C1 63.1(14) 1_556 .
O21 Na1 O2 C1 155.9(16) . .
O19 Na1 O2 C1 147.6(14) 1_655 .
O3 Na1 O2 C1 -21.8(13) . .
O22 Na1 O2 Cd1 27.5(7) . .
O20 Na1 O2 Cd1 114.8(7) . .
O18 Na1 O2 Cd1 -162.6(6) 1_556 .
O21 Na1 O2 Cd1 -69.8(14) . .
O19 Na1 O2 Cd1 -78.1(6) 1_655 .
O3 Na1 O2 Cd1 112.5(6) . .
O1 Cd1 O2 C1 3.4(8) . .
O11 Cd1 O2 C1 149.6(8) . .
O3 Cd1 O2 C1 58.1(9) 2_665 .
O12 Cd1 O2 C1 -49.9(10) 2_765 .
O10 Cd1 O2 C1 -109.8(8) 2_765 .
O10 Cd1 O2 C1 -170.7(8) . .
O1 Cd1 O2 Na1 -148.4(8) . .
O11 Cd1 O2 Na1 -2.2(6) . .
O3 Cd1 O2 Na1 -93.7(6) 2_665 .
O12 Cd1 O2 Na1 158.3(5) 2_765 .
O10 Cd1 O2 Na1 98.4(6) 2_765 .
O10 Cd1 O2 Na1 37.5(8) . .
O2 Na1 O3 C8 95.6(8) . .
O22 Na1 O3 C8 -169.2(8) . .
O20 Na1 O3 C8 -82.9(7) . .
O18 Na1 O3 C8 8.8(7) 1_556 .
O21 Na1 O3 C8 -82.0(14) . .
O19 Na1 O3 C8 80.4(9) 1_655 .
O2 Na1 O3 Cd1 -79.1(6) . 2_665
O22 Na1 O3 Cd1 16.1(6) . 2_665
O20 Na1 O3 Cd1 102.4(6) . 2_665
O18 Na1 O3 Cd1 -165.9(5) 1_556 2_665
O21 Na1 O3 Cd1 103.3(13) . 2_665
O19 Na1 O3 Cd1 -94.3(7) 1_655 2_665
O9 Cd2 O4 C8 -163.9(8) 1_565 .
O19 Cd2 O4 C8 105.5(8) . .
O12 Cd2 O4 C8 30.3(9) 1_455 .
O13 Cd2 O4 C8 -13.0(14) 1_455 .
O20 Cd2 O4 C8 -81.5(8) . .
C24 Cd2 O4 C8 16.8(10) 1_455 .
O9 Cd2 O4 Na2 -28.6(5) 1_565 .
O19 Cd2 O4 Na2 -119.2(4) . .
O12 Cd2 O4 Na2 165.6(4) 1_455 .
O13 Cd2 O4 Na2 122.2(9) 1_455 .
O20 Cd2 O4 Na2 53.7(4) . .
C24 Cd2 O4 Na2 152.0(5) 1_455 .
O16 Na2 O4 C8 -33.5(14) 1_556 .
O8 Na2 O4 C8 165.1(9) 1_565 .
O18 Na2 O4 C8 12.9(9) 1_556 .
O6 Na2 O4 C8 -122.0(9) 2_666 .
O23 Na2 O4 C8 87.2(10) . .
Cd3 Na2 O4 C8 -124.4(9) 1_565 .
Cd3 Na2 O4 C8 -160.1(9) 2_666 .
O16 Na2 O4 Cd2 -158.1(6) 1_556 .
O8 Na2 O4 Cd2 40.5(4) 1_565 .
O18 Na2 O4 Cd2 -111.7(4) 1_556 .
O6 Na2 O4 Cd2 113.5(4) 2_666 .
O23 Na2 O4 Cd2 -37.4(5) . .
Cd3 Na2 O4 Cd2 111.0(6) 1_565 .
Cd3 Na2 O4 Cd2 75.3(3) 2_666 .
O17 Cd3 O6 C9 92.2(8) 2_765 .
O8 Cd3 O6 C9 174.7(8) 2_656 .
O7 Cd3 O6 C9 1.7(7) . .
O16 Cd3 O6 C9 -48.8(9) 1_546 .
O15 Cd3 O6 C9 -121.1(9) 1_546 .
O6 Cd3 O6 C9 -105.4(9) 2_656 .
C25 Cd3 O6 C9 -73.3(10) 1_546 .
Na2 Cd3 O6 C9 -59.6(8) 1_545 .
Na2 Cd3 O6 C9 166.3(10) 2_666 .
O17 Cd3 O6 Na2 -74.1(4) 2_765 2_666
O8 Cd3 O6 Na2 8.4(3) 2_656 2_666
O7 Cd3 O6 Na2 -164.6(6) . 2_666
O16 Cd3 O6 Na2 144.9(3) 1_546 2_666
O15 Cd3 O6 Na2 72.6(9) 1_546 2_666
O6 Cd3 O6 Na2 88.3(4) 2_656 2_666
C25 Cd3 O6 Na2 120.4(5) 1_546 2_666
Na2 Cd3 O6 Na2 134.2(3) 1_545 2_666
O17 Cd3 O6 Cd3 -162.4(3) 2_765 2_656
O8 Cd3 O6 Cd3 -79.9(3) 2_656 2_656
O7 Cd3 O6 Cd3 107.1(5) . 2_656
O16 Cd3 O6 Cd3 56.6(4) 1_546 2_656
O15 Cd3 O6 Cd3 -15.7(9) 1_546 2_656
O6 Cd3 O6 Cd3 0.0 2_656 2_656
C25 Cd3 O6 Cd3 32.1(7) 1_546 2_656
Na2 Cd3 O6 Cd3 45.9(3) 1_545 2_656
Na2 Cd3 O6 Cd3 -88.3(4) 2_666 2_656
O17 Cd3 O7 C9 -107.8(8) 2_765 .
O8 Cd3 O7 C9 -10.7(10) 2_656 .
O16 Cd3 O7 C9 135.9(8) 1_546 .
O15 Cd3 O7 C9 149.3(7) 1_546 .
O6 Cd3 O7 C9 -1.7(7) . .
O6 Cd3 O7 C9 63.7(8) 2_656 .
C25 Cd3 O7 C9 139.0(8) 1_546 .
Na2 Cd3 O7 C9 99.6(8) 1_545 .
Na2 Cd3 O7 C9 -11.8(8) 2_666 .
O1 Cd1 O10 C17 178(3) . .
O11 Cd1 O10 C17 2.1(8) . .
O3 Cd1 O10 C17 93.0(8) 2_665 .
O12 Cd1 O10 C17 169.3(8) 2_765 .
O10 Cd1 O10 C17 -111.1(9) 2_765 .
O2 Cd1 O10 C17 -50.9(9) . .
O1 Cd1 O10 Cd1 -71(3) . 2_765
O11 Cd1 O10 Cd1 113.2(5) . 2_765
O3 Cd1 O10 Cd1 -155.9(4) 2_665 2_765
O12 Cd1 O10 Cd1 -79.6(4) 2_765 2_765
O10 Cd1 O10 Cd1 0.0 2_765 2_765
O2 Cd1 O10 Cd1 60.2(5) . 2_765
O1 Cd1 O11 C17 178.5(8) . .
O3 Cd1 O11 C17 -91.8(9) 2_665 .
O12 Cd1 O11 C17 -20.0(11) 2_765 .
O10 Cd1 O11 C17 63.9(9) 2_765 .
O2 Cd1 O11 C17 139.8(9) . .
O10 Cd1 O11 C17 -2.1(8) . .
Na1 O2 C1 O1 139.3(12) . .
Cd1 O2 C1 O1 -5.7(13) . .
Na1 O2 C1 C2 -48(2) . .
Cd1 O2 C1 C2 166.9(12) . .
Cd1 O1 C1 O2 6.5(15) . .
Cd1 O1 C1 C2 -166.6(10) . .
O2 C1 C2 C3 -121.4(15) . .
O1 C1 C2 C3 51.7(17) . .
O2 C1 C2 C7 55(2) . .
O1 C1 C2 C7 -132.1(13) . .
C7 C2 C3 C4 1(2) . .
C1 C2 C3 C4 177.5(12) . .
C12 O5 C4 C5 130.5(14) . .
C12 O5 C4 C3 -54(2) . .
C2 C3 C4 C5 -4(2) . .
C2 C3 C4 O5 -178.9(13) . .
O5 C4 C5 C6 179.0(13) . .
C3 C4 C5 C6 4(2) . .
C4 C5 C6 C7 -1(2) . .
C5 C6 C7 C2 -1(2) . .
C5 C6 C7 C8 174.2(13) . .
C3 C2 C7 C6 0.8(19) . .
C1 C2 C7 C6 -175.1(13) . .
C3 C2 C7 C8 -173.9(12) . .
C1 C2 C7 C8 10(2) . .
Cd2 O4 C8 O3 5.6(15) . .
Na2 O4 C8 O3 -119.0(12) . .
Cd2 O4 C8 C7 -176.0(8) . .
Na2 O4 C8 C7 59.5(13) . .
Cd1 O3 C8 O4 -99.6(13) 2_665 .
Na1 O3 C8 O4 85.8(12) . .
Cd1 O3 C8 C7 82.0(15) 2_665 .
Na1 O3 C8 C7 -92.6(11) . .
C6 C7 C8 O4 22.6(18) . .
C2 C7 C8 O4 -162.7(12) . .
C6 C7 C8 O3 -158.9(12) . .
C2 C7 C8 O3 15.7(19) . .
Cd3 O7 C9 O6 3.2(14) . .
Cd3 O7 C9 C10 178.3(9) . .
Cd3 O6 C9 O7 -2.9(13) . .
Na2 O6 C9 O7 108(4) 2_666 .
Cd3 O6 C9 O7 -111.1(12) 2_656 .
Cd3 O6 C9 C10 -178.0(10) . .
Na2 O6 C9 C10 -67(4) 2_666 .
Cd3 O6 C9 C10 73.8(12) 2_656 .
O7 C9 C10 C15 86.0(16) . .
O6 C9 C10 C15 -98.7(15) . .
O7 C9 C10 C11 -92.4(14) . .
O6 C9 C10 C11 82.9(15) . .
C15 C10 C11 C12 2.4(18) . .
C9 C10 C11 C12 -179.2(12) . .
C4 O5 C12 C13 -9(2) . .
C4 O5 C12 C11 172.7(12) . .
C10 C11 C12 C13 2(2) . .
C10 C11 C12 O5 180.0(11) . .
O5 C12 C13 C14 178.6(13) . .
C11 C12 C13 C14 -3(2) . .
C12 C13 C14 C15 1(2) . .
C11 C10 C15 C14 -4.6(18) . .
C9 C10 C15 C14 177.1(12) . .
C11 C10 C15 C16 179.8(12) . .
C9 C10 C15 C16 1.5(19) . .
C13 C14 C15 C10 3(2) . .
C13 C14 C15 C16 178.7(13) . .
Cd3 O8 C16 O9 -113.4(13) 2_656 .
Na2 O8 C16 O9 71.8(17) 1_545 .
Cd3 O8 C16 C15 68.0(14) 2_656 .
Na2 O8 C16 C15 -106.7(13) 1_545 .
Cd2 O9 C16 O8 -14.7(17) 1_545 .
Cd2 O9 C16 C15 163.9(9) 1_545 .
C10 C15 C16 O8 11.9(19) . .
C14 C15 C16 O8 -163.7(12) . .
C10 C15 C16 O9 -166.7(12) . .
C14 C15 C16 O9 17.6(18) . .
Cd1 O11 C17 O10 4.2(15) . .
Cd1 O11 C17 C18 -178.8(10) . .
Cd1 O10 C17 O11 -103.9(14) 2_765 .
Cd1 O10 C17 O11 -3.5(13) . .
Cd1 O10 C17 C18 79.2(13) 2_765 .
Cd1 O10 C17 C18 179.6(12) . .
O11 C17 C18 C19 -92.1(16) . .
O10 C17 C18 C19 85.0(17) . .
O11 C17 C18 C23 85.1(17) . .
O10 C17 C18 C23 -97.9(16) . .
C23 C18 C19 C20 -2(2) . .
C17 C18 C19 C20 175.5(12) . .
C28 O14 C20 C21 -22(2) . .
C28 O14 C20 C19 159.7(12) . .
C18 C19 C20 O14 179.9(12) . .
C18 C19 C20 C21 1(2) . .
O14 C20 C21 C22 -178.2(13) . .
C19 C20 C21 C22 0(2) . .
C20 C21 C22 C23 -1(2) . .
C21 C22 C23 C18 1(2) . .
C21 C22 C23 C24 -178.0(13) . .
C19 C18 C23 C22 1(2) . .
C17 C18 C23 C22 -176.4(13) . .
C19 C18 C23 C24 179.6(12) . .
C17 C18 C23 C24 2(2) . .
Cd2 O13 C24 O12 1.1(16) 1_655 .
Cd2 O13 C24 C23 176.6(12) 1_655 .
Cd1 O12 C24 O13 -129.4(14) 2_765 .
Cd2 O12 C24 O13 -1.1(16) 1_655 .
Cd1 O12 C24 C23 55.0(18) 2_765 .
Cd2 O12 C24 C23 -176.7(11) 1_655 .
Cd1 O12 C24 Cd2 -128.3(12) 2_765 1_655
C22 C23 C24 O13 22(2) . .
C18 C23 C24 O13 -157.1(15) . .
C22 C23 C24 O12 -162.6(13) . .
C18 C23 C24 O12 19(2) . .
C22 C23 C24 Cd2 136(16) . 1_655
C18 C23 C24 Cd2 -43(17) . 1_655
Cd3 O15 C25 O16 9.5(12) 1_564 .
Cd3 O15 C25 C26 -171.0(10) 1_564 .
Na2 O16 C25 O15 -113.6(12) 1_554 .
Cd3 O16 C25 O15 -9.6(13) 1_564 .
Na2 O16 C25 C26 67.0(15) 1_554 .
Cd3 O16 C25 C26 170.9(10) 1_564 .
Na2 O16 C25 Cd3 -104.0(9) 1_554 1_564
O15 C25 C26 C27 11.4(18) . .
O16 C25 C26 C27 -169.2(12) . .
Cd3 C25 C26 C27 -83(6) 1_564 .
O15 C25 C26 C31 -170.2(12) . .
O16 C25 C26 C31 9.3(18) . .
Cd3 C25 C26 C31 95(6) 1_564 .
C31 C26 C27 C28 3(2) . .
C25 C26 C27 C28 -178.7(13) . .
C26 C27 C28 C29 -1(2) . .
C26 C27 C28 O14 -177.0(13) . .
C20 O14 C28 C29 136.7(14) . .
C20 O14 C28 C27 -47(2) . .
C27 C28 C29 C30 0(2) . .
O14 C28 C29 C30 176.4(13) . .
C28 C29 C30 C31 -1(2) . .
C29 C30 C31 C26 3.2(19) . .
C29 C30 C31 C32 179.3(12) . .
C27 C26 C31 C30 -4.0(19) . .
C25 C26 C31 C30 177.6(12) . .
C27 C26 C31 C32 -179.7(13) . .
C25 C26 C31 C32 2(2) . .
Na2 O18 C32 O17 -115.7(10) 1_554 .
Na1 O18 C32 O17 31.1(16) 1_554 .
Na2 O18 C32 C31 72.5(13) 1_554 .
Na1 O18 C32 C31 -140.7(9) 1_554 .
Cd3 O17 C32 O18 131.0(10) 2_765 .
Cd3 O17 C32 C31 -56.7(14) 2_765 .
C30 C31 C32 O18 98.6(15) . .
C26 C31 C32 O18 -85.7(17) . .
C30 C31 C32 O17 -73.6(15) . .
C26 C31 C32 O17 102.2(15) . .
O9 Cd2 O19 Na1 55.2(7) 1_565 1_455
O4 Cd2 O19 Na1 170.0(7) . 1_455
O12 Cd2 O19 Na1 -80.1(7) 1_455 1_455
O13 Cd2 O19 Na1 -32.3(8) 1_455 1_455
O20 Cd2 O19 Na1 125(2) . 1_455
C24 Cd2 O19 Na1 -56.0(7) 1_455 1_455
O9 Cd2 O20 Na1 161.2(5) 1_565 .
O4 Cd2 O20 Na1 45.8(5) . .
O19 Cd2 O20 Na1 91(2) . .
O12 Cd2 O20 Na1 -62.7(5) 1_455 .
O13 Cd2 O20 Na1 -111.2(5) 1_455 .
C24 Cd2 O20 Na1 -88.2(5) 1_455 .
O2 Na1 O20 Cd2 1.9(9) . .
O22 Na1 O20 Cd2 91.9(5) . .
O18 Na1 O20 Cd2 -78.7(5) 1_556 .
O21 Na1 O20 Cd2 -175.5(8) . .
O19 Na1 O20 Cd2 -157.0(5) 1_655 .
O3 Na1 O20 Cd2 4.0(4) . .
